data_2204995
loop_
_publ_author_name
'Lei, Xin-Xiang'
'Jing, Xiong'
'Zhang, An-Jiang'
'Ng, Seik Weng'

_publ_section_title
;
 10,11-Dihydrocinchonan-9-ol
;
_journal_issue 2
_journal_name_full 'Acta Crystallographica Section E'
_journal_page_first o230
_journal_page_last o232
_journal_paper_doi 10.1107/S1600536804034117
_journal_volume 61
_journal_year 2005
_chemical_formula_iupac 'C19 H24 N2 O'
_chemical_formula_moiety 'C19 H24 N2 O'
_chemical_formula_sum 'C19 H24 N2 O'
_chemical_formula_weight 296.40
_chemical_name_systematic
;
(3<i>R</i>,8<i>S</i>,9<i>R</i>)-10,11-Dihydrocinchonidine
;
_space_group_IT_number 19
_symmetry_cell_setting orthorhombic
_symmetry_space_group_name_Hall 'P 2ac 2ab'
_symmetry_space_group_name_H-M 'P 21 21 21'
_atom_sites_solution_hydrogens geom
_atom_sites_solution_primary direct
_atom_sites_solution_secondary difmap
_audit_creation_method SHELXL-97
_cell_angle_alpha 90
_cell_angle_beta 90
_cell_angle_gamma 90
_cell_formula_units_Z 4
_cell_length_a 10.5180(10)
_cell_length_b 20.610(2)
_cell_length_c 7.4612(8)
_cell_measurement_reflns_used 1148
_cell_measurement_temperature 295(2)
_cell_measurement_theta_max 18.5
_cell_measurement_theta_min 2.1
_cell_volume 1617.4(3)
_computing_cell_refinement 'SAINT (Bruker, 2002)'
_computing_data_collection 'SMART (Bruker, 2002)'
_computing_data_reduction SAINT
_computing_molecular_graphics 'ORTEPII (Johnson, 1976)'
_computing_publication_material SHELXL97
_computing_structure_refinement 'SHELXL97 (Sheldrick, 1997)'
_computing_structure_solution 'atomic coordinates taken from isostructural cinchonidine (Oleksyn, 1982)'
_diffrn_ambient_temperature 295(2)
_diffrn_measured_fraction_theta_full 1.00
_diffrn_measured_fraction_theta_max 1.00
_diffrn_measurement_device_type 'Bruker APEX area-detector'
_diffrn_measurement_method '\f and \w'
_diffrn_radiation_monochromator graphite
_diffrn_radiation_source 'fine-focus sealed tube'
_diffrn_radiation_type MoK\a
_diffrn_radiation_wavelength 0.71073
_diffrn_reflns_av_R_equivalents 0.050
_diffrn_reflns_av_sigmaI/netI 0.040
_diffrn_reflns_limit_h_max 12
_diffrn_reflns_limit_h_min -11
_diffrn_reflns_limit_k_max 24
_diffrn_reflns_limit_k_min -17
_diffrn_reflns_limit_l_max 8
_diffrn_reflns_limit_l_min -8
_diffrn_reflns_number 8440
_diffrn_reflns_theta_full 25.0
_diffrn_reflns_theta_max 25.0
_diffrn_reflns_theta_min 2.0
_diffrn_standards_decay_% 0
_diffrn_standards_interval_count 0
_diffrn_standards_interval_time 0
_diffrn_standards_number 0
_exptl_absorpt_coefficient_mu 0.075
_exptl_absorpt_correction_type none
_exptl_crystal_colour Colorless
_exptl_crystal_density_diffrn 1.217
_exptl_crystal_density_method 'not measured'
_exptl_crystal_description Rod
_exptl_crystal_F_000 640
_exptl_crystal_size_max 0.39
_exptl_crystal_size_mid 0.14
_exptl_crystal_size_min 0.13
_refine_diff_density_max 0.21
_refine_diff_density_min -0.15
_refine_ls_abs_structure_details 'the calculation of the Flack parameter was suppressed.'
_refine_ls_extinction_method none
_refine_ls_goodness_of_fit_ref 1.29
_refine_ls_hydrogen_treatment constr
_refine_ls_matrix_type full
_refine_ls_number_parameters 200
_refine_ls_number_reflns 1663
_refine_ls_number_restraints 0
_refine_ls_restrained_S_all 1.29
_refine_ls_R_factor_all 0.079
_refine_ls_R_factor_gt 0.072
_refine_ls_shift/su_max 0.001
_refine_ls_shift/su_mean 0.000
_refine_ls_structure_factor_coef Fsqd
_refine_ls_weighting_details 'calc w = 1/[\s^2^(Fo^2^)+(0.0633P)^2^+0.5083P] where P = (Fo^2^+2Fc^2^)/3'
_refine_ls_weighting_scheme calc
_refine_ls_wR_factor_gt 0.156
_refine_ls_wR_factor_ref 0.160
_reflns_number_gt 1533
_reflns_number_total 1663
_reflns_threshold_expression I>2\s(I)
_cod_data_source_file bt6573.cif
_cod_data_source_block I
_cod_depositor_comments
;
The following automatic conversions were performed:
'_symmetry_cell_setting' value 'Orthorhombic' changed to 'orthorhombic'
according to '/home/saulius/struct/CIF-dictionaries/cif_core.dic'
dictionary named 'cif_core.dic' version 2.4.1 from
2010-06-29.

'_exptl_absorpt_correction_type' value 'None' changed to
'none' according to '/home/saulius/struct/CIF-dictionaries/cif_core.dic'
dictionary named 'cif_core.dic' version 2.4.1 from 2010-06-29.

Automatic conversion script
Id: cif_fix_enum 1527 2010-12-29 10:47:43Z saulius 

The following automatic conversions were performed:

'_symmetry_cell_setting' value 'Orthorhombic' changed to
'orthorhombic' according to
/home/saulius/struct/CIF-dictionaries/cif_core.dic dictionary named
'cif_core.dic' version 2.4.1 from
2010-06-29.

'_exptl_absorpt_correction_type' value 'None' changed to
'none' according to
/home/saulius/struct/CIF-dictionaries/cif_core.dic dictionary named
'cif_core.dic' version 2.4.1 from 2010-06-29.

Automatic conversion script
Id: cif_fix_values 1715 2011-07-08 13:25:40Z adriana 
;
_cod_database_code 2204995
_cod_database_fobs_code 2204995

loop_
_symmetry_equiv_pos_as_xyz
'x, y, z'
'-x+1/2, -y, z+1/2'
'-x, y+1/2, -z+1/2'
'x+1/2, -y+1/2, -z'

loop_
_atom_site_label
_atom_site_fract_x
_atom_site_fract_y
_atom_site_fract_z
_atom_site_U_iso_or_equiv
_atom_site_adp_type
_atom_site_calc_flag
_atom_site_refinement_flags
_atom_site_occupancy
_atom_site_type_symbol
O1 0.8353(3) 0.52670(10) 1.0757(4) 0.0460(10) Uani d . 1 O
N1 0.8003(3) 0.5798(2) 0.6889(5) 0.0350(10) Uani d . 1 N
N2 1.2627(4) 0.4156(2) 1.0388(7) 0.0540(10) Uani d . 1 N
C1 0.8341(4) 0.6299(2) 0.5573(6) 0.0410(10) Uani d . 1 C
C2 0.8673(4) 0.6955(2) 0.6483(7) 0.0420(10) Uani d . 1 C
C3 0.8838(4) 0.6812(2) 0.8494(6) 0.0410(10) Uani d . 1 C
C4 0.7531(4) 0.6624(2) 0.9243(7) 0.0470(10) Uani d . 1 C
C5 0.7023(4) 0.6070(2) 0.8085(6) 0.0410(10) Uani d . 1 C
C6 0.9740(4) 0.6242(2) 0.8785(6) 0.0410(10) Uani d . 1 C
C7 0.9176(4) 0.5631(2) 0.7890(6) 0.0340(10) Uani d . 1 C
C8 0.8972(4) 0.5056(2) 0.9180(6) 0.0350(10) Uani d . 1 C
C9 0.9785(5) 0.7300(3) 0.5605(7) 0.0560(10) Uani d . 1 C
C10 0.9500(7) 0.7514(3) 0.3696(8) 0.082(2) Uani d . 1 C
C11 1.2025(5) 0.4536(2) 1.1512(8) 0.0560(10) Uani d . 1 C
C12 1.0839(5) 0.4830(2) 1.1198(7) 0.0450(10) Uani d . 1 C
C13 1.0229(4) 0.4728(2) 0.9615(6) 0.0350(10) Uani d . 1 C
C14 1.0827(4) 0.4308(2) 0.8346(6) 0.0370(10) Uani d . 1 C
C15 1.0306(4) 0.4137(2) 0.6674(6) 0.0420(10) Uani d . 1 C
C16 1.0919(5) 0.3747(2) 0.5509(7) 0.0510(10) Uani d . 1 C
C17 1.2117(5) 0.3495(2) 0.5933(8) 0.0540(10) Uani d . 1 C
C18 1.2652(4) 0.3638(2) 0.7545(8) 0.0520(10) Uani d . 1 C
C19 1.2035(4) 0.4040(2) 0.8806(7) 0.0450(10) Uani d . 1 C
H1o 0.7917 0.4956 1.1191 0.056 Uiso calc R 1 H
H1a 0.7633 0.6363 0.4758 0.049 Uiso calc R 1 H
H1b 0.9064 0.6152 0.4876 0.049 Uiso calc R 1 H
H2 0.7929 0.7237 0.6359 0.051 Uiso calc R 1 H
H3 0.9160 0.7197 0.9113 0.049 Uiso calc R 1 H
H4a 0.7608 0.6485 1.0480 0.057 Uiso calc R 1 H
H4b 0.6958 0.6992 0.9195 0.057 Uiso calc R 1 H
H5a 0.6702 0.5728 0.8858 0.050 Uiso calc R 1 H
H5b 0.6319 0.6228 0.7367 0.050 Uiso calc R 1 H
H6a 0.9854 0.6166 1.0058 0.049 Uiso calc R 1 H
H6b 1.0564 0.6339 0.8267 0.049 Uiso calc R 1 H
H7 0.9799 0.5487 0.6997 0.041 Uiso calc R 1 H
H8 0.8423 0.4738 0.8584 0.042 Uiso calc R 1 H
H9a 1.0514 0.7011 0.5594 0.067 Uiso calc R 1 H
H9b 1.0007 0.7677 0.6315 0.067 Uiso calc R 1 H
H10a 1.0235 0.7724 0.3200 0.123 Uiso calc R 1 H
H10b 0.8797 0.7811 0.3701 0.123 Uiso calc R 1 H
H10c 0.9288 0.7142 0.2983 0.123 Uiso calc R 1 H
H11 1.2414 0.4618 1.2608 0.067 Uiso calc R 1 H
H12 1.0474 0.5094 1.2069 0.054 Uiso calc R 1 H
H15 0.9511 0.4300 0.6362 0.050 Uiso calc R 1 H
H16 1.0542 0.3645 0.4417 0.061 Uiso calc R 1 H
H17 1.2545 0.3232 0.5118 0.065 Uiso calc R 1 H
H18 1.3445 0.3466 0.7824 0.062 Uiso calc R 1 H

loop_
_atom_site_aniso_label
_atom_site_aniso_U_11
_atom_site_aniso_U_22
_atom_site_aniso_U_33
_atom_site_aniso_U_12
_atom_site_aniso_U_13
_atom_site_aniso_U_23
O1 0.056(2) 0.039(2) 0.044(2) -0.004(2) 0.018(2) 0.006(2)
N1 0.033(2) 0.035(2) 0.037(2) -0.002(2) 0.000(2) 0.000(2)
N2 0.045(2) 0.051(3) 0.067(3) 0.002(2) -0.022(2) 0.009(2)
C1 0.043(3) 0.039(2) 0.040(3) 0.003(2) -0.006(2) 0.004(2)
C2 0.044(3) 0.033(2) 0.050(3) 0.004(2) 0.004(2) 0.003(2)
C3 0.050(3) 0.029(2) 0.043(3) -0.008(2) -0.001(2) -0.003(2)
C4 0.053(3) 0.045(3) 0.044(3) 0.005(2) 0.011(3) -0.005(2)
C5 0.033(2) 0.041(2) 0.049(3) 0.000(2) -0.005(2) 0.003(2)
C6 0.038(2) 0.042(2) 0.041(3) -0.010(2) -0.001(2) 0.003(2)
C7 0.030(2) 0.034(2) 0.039(2) 0.001(2) 0.003(2) -0.004(2)
C8 0.033(2) 0.032(2) 0.039(3) -0.004(2) 0.002(2) -0.003(2)
C9 0.054(3) 0.048(3) 0.066(4) -0.006(3) 0.012(3) 0.003(3)
C10 0.097(5) 0.070(4) 0.079(5) 0.010(4) 0.023(4) 0.028(4)
C11 0.060(3) 0.052(3) 0.055(3) -0.012(3) -0.027(3) 0.005(3)
C12 0.051(3) 0.040(2) 0.045(3) -0.010(2) -0.003(2) 0.002(2)
C13 0.037(2) 0.028(2) 0.038(2) -0.006(2) -0.002(2) 0.008(2)
C14 0.033(2) 0.030(2) 0.046(3) -0.005(2) -0.003(2) 0.010(2)
C15 0.039(2) 0.040(3) 0.046(3) 0.006(2) -0.004(2) 0.001(2)
C16 0.055(3) 0.047(3) 0.050(3) 0.006(3) 0.007(3) -0.003(3)
C17 0.054(3) 0.044(3) 0.064(4) 0.001(3) 0.022(3) -0.003(3)
C18 0.035(2) 0.035(3) 0.086(4) 0.005(2) 0.002(3) 0.013(3)
C19 0.039(2) 0.033(2) 0.064(3) -0.004(2) 0.002(2) 0.013(2)

loop_
_atom_type_symbol
_atom_type_description
_atom_type_scat_dispersion_real
_atom_type_scat_dispersion_imag
_atom_type_scat_source
C C 0.0033 0.0000 'International Tables Vol C Tables 4.2.6.8 and 6.1.1.4'
H H 0.0000 0.0000 'International Tables Vol C Tables 4.2.6.8 and 6.1.1.4'
N N 0.0061 0.0000 'International Tables Vol C Tables 4.2.6.8 and 6.1.1.4'
O O 0.0106 0.0000 'International Tables Vol C Tables 4.2.6.8 and 6.1.1.4'

loop_
_geom_angle_atom_site_label_1
_geom_angle_atom_site_label_2
_geom_angle_atom_site_label_3
_geom_angle
_geom_angle_publ_flag
C1 N1 C5 107.8(3) yes
C1 N1 C7 107.4(3) yes
C5 N1 C7 111.4(3) yes
C11 N2 C19 116.1(4) yes
N1 C1 C2 112.0(4) yes
C1 C2 C3 106.6(4) yes
C1 C2 C9 113.1(4) yes
C3 C2 C9 115.1(4) yes
C2 C3 C4 107.6(4) yes
C2 C3 C6 110.9(4) yes
C4 C3 C6 108.2(4) yes
C5 C4 C3 107.2(4) yes
N1 C5 C4 112.4(3) yes
C3 C6 C7 109.1(3) yes
N1 C7 C6 110.4(3) yes
N1 C7 C8 112.1(3) yes
C6 C7 C8 114.2(4) yes
O1 C8 C7 110.4(3) yes
O1 C8 C13 111.1(4) yes
C7 C8 C13 110.7(3) yes
C2 C9 C10 112.9(5) yes
N2 C11 C12 125.4(5) yes
C11 C12 C13 119.7(5) yes
C12 C13 C14 117.5(4) yes
C8 C13 C12 121.8(4) yes
C8 C13 C14 120.7(4) yes
C13 C14 C15 124.6(4) yes
C13 C14 C19 117.9(4) yes
C15 C14 C19 117.5(4) yes
C14 C15 C16 122.3(5) yes
C15 C16 C17 120.4(5) yes
C16 C17 C18 119.5(5) yes
C17 C18 C19 121.8(5) yes
N2 C19 C14 123.3(5) yes
N2 C19 C18 118.2(4) yes
C14 C19 C18 118.5(5) yes
C8 O1 H1o 109.5 no
N1 C1 H1a 109.2 no
C2 C1 H1a 109.2 no
N1 C1 H1b 109.2 no
C2 C1 H1b 109.2 no
H1a C1 H1b 107.9 no
C9 C2 H2 107.2 no
C3 C2 H2 107.2 no
C1 C2 H2 107.2 no
C6 C3 H3 110.0 no
C4 C3 H3 110.0 no
C2 C3 H3 110.0 no
C5 C4 H4a 110.3 no
C3 C4 H4a 110.3 no
C5 C4 H4b 110.3 no
C3 C4 H4b 110.3 no
H4a C4 H4b 108.5 no
N1 C5 H5a 109.1 no
C4 C5 H5a 109.1 no
N1 C5 H5b 109.1 no
C4 C5 H5b 109.1 no
H5a C5 H5b 107.9 no
C3 C6 H6a 109.9 no
C7 C6 H6a 109.9 no
C3 C6 H6b 109.9 no
C7 C6 H6b 109.9 no
H6a C6 H6b 108.3 no
N1 C7 H7 106.5 no
C8 C7 H7 106.5 no
C6 C7 H7 106.5 no
O1 C8 H8 108.2 no
C13 C8 H8 108.2 no
C7 C8 H8 108.2 no
C2 C9 H9a 109.0 no
C10 C9 H9a 109.0 no
C2 C9 H9b 109.0 no
C10 C9 H9b 109.0 no
H9a C9 H9b 107.8 no
C9 C10 H10a 109.5 no
C9 C10 H10b 109.5 no
H10a C10 H10b 109.5 no
C9 C10 H10c 109.5 no
H10a C10 H10c 109.5 no
H10b C10 H10c 109.5 no
N2 C11 H11 117.3 no
C12 C11 H11 117.3 no
C13 C12 H12 120.1 no
C11 C12 H12 120.1 no
C16 C15 H15 118.8 no
C14 C15 H15 118.8 no
C15 C16 H16 119.8 no
C17 C16 H16 119.8 no
C18 C17 H17 120.3 no
C16 C17 H17 120.3 no
C17 C18 H18 119.1 no
C19 C18 H18 119.1 no

loop_
_geom_bond_atom_site_label_1
_geom_bond_atom_site_label_2
_geom_bond_distance
_geom_bond_publ_flag
O1 C8 1.413(5) yes
N1 C1 1.469(5) yes
N1 C5 1.474(5) yes
N1 C7 1.483(5) yes
N2 C11 1.311(7) yes
N2 C19 1.356(7) yes
C1 C2 1.552(6) yes
C2 C9 1.517(6) yes
C2 C3 1.539(7) yes
C3 C6 1.525(6) yes
C3 C4 1.533(6) yes
C4 C5 1.529(6) yes
C6 C7 1.544(6) yes
C7 C8 1.542(6) yes
C8 C13 1.520(6) yes
C9 C10 1.521(7) yes
C11 C12 1.407(7) yes
C12 C13 1.361(6) yes
C13 C14 1.428(6) yes
C14 C15 1.407(6) yes
C14 C19 1.427(6) yes
C15 C16 1.348(6) yes
C16 C17 1.400(7) yes
C17 C18 1.360(7) yes
C18 C19 1.411(7) yes
O1 H1o 0.85 no
C1 H1a 0.97 no
C1 H1b 0.97 no
C2 H2 0.98 no
C3 H3 0.98 no
C4 H4a 0.97 no
C4 H4b 0.97 no
C5 H5a 0.97 no
C5 H5b 0.97 no
C6 H6a 0.97 no
C6 H6b 0.97 no
C7 H7 0.98 no
C8 H8 0.98 no
C9 H9a 0.97 no
C9 H9b 0.97 no
C10 H10a 0.96 no
C10 H10b 0.96 no
C10 H10c 0.96 no
C11 H11 0.93 no
C12 H12 0.93 no
C15 H15 0.93 no
C16 H16 0.93 no
C17 H17 0.93 no
C18 H18 0.93 no

loop_
_geom_hbond_atom_site_label_D
_geom_hbond_atom_site_label_H
_geom_hbond_atom_site_label_A
_geom_hbond_site_symmetry_A
_geom_hbond_distance_DH
_geom_hbond_distance_HA
_geom_hbond_distance_DA
_geom_hbond_angle_DHA
_geom_hbond_publ_flag
O1 H1o N1 2_665 0.85 1.90 2.749(4) 173 no

loop_
_geom_torsion_atom_site_label_1
_geom_torsion_atom_site_label_2
_geom_torsion_atom_site_label_3
_geom_torsion_atom_site_label_4
_geom_torsion
_geom_torsion_publ_flag
C5 N1 C1 C2 51.2(5) no
C7 N1 C1 C2 -69.0(4) no
N1 C1 C2 C9 140.5(4) no
N1 C1 C2 C3 13.0(5) no
C9 C2 C3 C6 -75.7(5) no
C1 C2 C3 C6 50.5(5) no
C9 C2 C3 C4 166.2(4) no
C1 C2 C3 C4 -67.6(4) no
C6 C3 C4 C5 -66.0(5) no
C2 C3 C4 C5 53.9(5) no
C1 N1 C5 C4 -66.6(5) no
C7 N1 C5 C4 51.0(5) no
C3 C4 C5 N1 11.7(5) no
C4 C3 C6 C7 56.6(5) no
C2 C3 C6 C7 -61.2(5) no
C1 N1 C7 C8 -174.0(3) no
C5 N1 C7 C8 68.1(4) no
C1 N1 C7 C6 57.5(4) no
C5 N1 C7 C6 -60.4(4) no
C3 C6 C7 N1 5.2(5) no
C3 C6 C7 C8 -122.2(4) no
N1 C7 C8 O1 -78.9(4) no
C6 C7 C8 O1 47.6(5) no
N1 C7 C8 C13 157.7(3) no
C6 C7 C8 C13 -75.8(5) no
C3 C2 C9 C10 -171.9(4) no
C1 C2 C9 C10 65.3(5) no
C19 N2 C11 C12 -0.5(7) no
N2 C11 C12 C13 -0.2(7) no
C11 C12 C13 C14 1.3(6) no
C11 C12 C13 C8 -177.5(4) no
O1 C8 C13 C12 -20.6(5) no
C7 C8 C13 C12 102.4(5) no
O1 C8 C13 C14 160.7(3) no
C7 C8 C13 C14 -76.3(5) no
C12 C13 C14 C15 178.1(4) no
C8 C13 C14 C15 -3.1(6) no
C12 C13 C14 C19 -1.7(6) no
C8 C13 C14 C19 177.2(4) no
C19 C14 C15 C16 -1.4(6) no
C13 C14 C15 C16 178.9(4) no
C14 C15 C16 C17 -0.1(7) no
C15 C16 C17 C18 1.1(7) no
C16 C17 C18 C19 -0.5(7) no
C11 N2 C19 C18 179.4(4) no
C11 N2 C19 C14 0.0(7) no
C17 C18 C19 N2 179.6(4) no
C17 C18 C19 C14 -1.0(7) no
C15 C14 C19 N2 -178.7(4) no
C13 C14 C19 N2 1.1(6) no
C15 C14 C19 C18 1.9(6) no
C13 C14 C19 C18 -178.3(4) no

loop_
_cod_related_entry_id
_cod_related_entry_database
_cod_related_entry_code
1 ChemSpider 5290604
